data_2312112
loop_
_publ_author_name
'&#xc7;akmak, &#x15e;ukriye'
'Aycan, Tu&#x11f;ba'
'Yakan, Hasan'
'Veyiso&#x11f;lu, Aysel'
'Tanak, Hasan'
'Evecen, Meryem'

_publ_section_title
;
 Preparation, spectroscopic, X-ray crystallographic, DFT, antimicrobial
 and ADMET studies of N-[(4-flourophenyl)sulfanyl]phthalimide.
;
_journal_coeditor_code ZO3030
_journal_issue 'Pt 6'
_journal_name_full 'Acta crystallographica. Section C, Structural chemistry'
_journal_page_first 249
_journal_page_last 256
_journal_paper_doi 10.1107/S2053229623003418
_journal_volume 79
_journal_year 2023
_chemical_formula_iupac 'C14 H8 F N O2 S'
_chemical_formula_moiety 'C14 H8 F N O2 S'
_chemical_formula_sum 'C14 H8 F N O2 S'
_chemical_formula_weight 273.27
_chemical_name_common
;
<i>N</i>-[(4-Fluorophenyl)sulfanyl]phthalimide
;
_chemical_name_systematic
;
2-[(4-Fluorophenyl)sulfanyl]isoindole-1,3-dione
;
_space_group_crystal_system triclinic
_space_group_IT_number 2
_space_group_name_Hall '-P 1'
_space_group_name_H-M_alt 'P -1'
_atom_sites_solution_hydrogens geom
_audit_creation_method SHELXL-2018/3
_cell_angle_alpha 91.437(9)
_cell_angle_beta 104.157(10)
_cell_angle_gamma 112.754(8)
_cell_formula_units_Z 2
_cell_length_a 7.5224(18)
_cell_length_b 8.4415(18)
_cell_length_c 10.820(3)
_cell_measurement_reflns_used 9583
_cell_measurement_temperature 293(2)
_cell_measurement_theta_max 28.23
_cell_measurement_theta_min 3.06
_cell_volume 608.8(3)
_computing_cell_refinement
;
SAINT (Bruker, 1998)
;
_computing_data_collection
;
APEX2 (Bruker, 2006)
;
_computing_data_reduction
;
SAINT (Bruker, 1998)
;
_computing_molecular_graphics
;
SHELXTL (Bruker, 2006) and
ORTEP-3 for Windows (Farrugia, 2012)
;
_computing_publication_material
;
SHELXTL (Bruker, 2006)
;
_computing_structure_refinement
;
SHELXL2018 (Sheldrick, 2015<i>b</i>)
;
_computing_structure_solution
;
SHELXT2014 (Sheldrick, 2015<i>a</i>)
;
_diffrn_ambient_temperature 293(2)
_diffrn_measured_fraction_theta_full 0.999
_diffrn_measured_fraction_theta_max 0.999
_diffrn_measurement_device_type 'Bruker APEXII CCD'
_diffrn_measurement_method '\f and \w scans'
_diffrn_radiation_type MoK\a
_diffrn_radiation_wavelength 0.71073
_diffrn_reflns_av_R_equivalents 0.0302
_diffrn_reflns_av_unetI/netI 0.0143
_diffrn_reflns_limit_h_max 9
_diffrn_reflns_limit_h_min -9
_diffrn_reflns_limit_k_max 10
_diffrn_reflns_limit_k_min -10
_diffrn_reflns_limit_l_max 13
_diffrn_reflns_limit_l_min -13
_diffrn_reflns_number 28088
_diffrn_reflns_theta_full 25.242
_diffrn_reflns_theta_max 26.000
_diffrn_reflns_theta_min 3.055
_exptl_absorpt_coefficient_mu 0.274
_exptl_absorpt_correction_T_max 0.7457
_exptl_absorpt_correction_T_min 0.6918
_exptl_absorpt_correction_type multi-scan
_exptl_absorpt_process_details
;
(PLATON; Spek, 2020)
;
_exptl_crystal_colour colourless
_exptl_crystal_density_diffrn 1.491
_exptl_crystal_description block
_exptl_crystal_F_000 280
_exptl_crystal_size_max 0.16
_exptl_crystal_size_mid 0.13
_exptl_crystal_size_min 0.12
_refine_diff_density_max 0.250
_refine_diff_density_min -0.222
_refine_ls_extinction_coef 0.049(4)
_refine_ls_extinction_expression Fc^*^=kFc[1+0.001xFc^2^\l^3^/sin(2\q)]^-1/4^
_refine_ls_extinction_method
;
SHELXL2018 (Sheldrick, 2015<i>a</i>)
;
_refine_ls_goodness_of_fit_ref 1.056
_refine_ls_hydrogen_treatment constr
_refine_ls_matrix_type full
_refine_ls_number_parameters 173
_refine_ls_number_reflns 2390
_refine_ls_number_restraints 0
_refine_ls_restrained_S_all 1.056
_refine_ls_R_factor_all 0.0388
_refine_ls_R_factor_gt 0.0334
_refine_ls_shift/su_max 0.001
_refine_ls_shift/su_mean 0.000
_refine_ls_structure_factor_coef Fsqd
_refine_ls_weighting_details 'w=1/[\s^2^(Fo^2^)+(0.0316P)^2^+0.2822P] where P=(Fo^2^+2Fc^2^)/3'
_refine_ls_weighting_scheme calc
_refine_ls_wR_factor_gt 0.0797
_refine_ls_wR_factor_ref 0.0850
_reflns_number_gt 2134
_reflns_number_total 2390
_reflns_threshold_expression 'I > 2\s(I)'
_cod_data_source_file zo3030sup1.cif
_cod_data_source_block I
_cod_depositor_comments 'Adding full bibliography for 2312112.cif.'
_cod_original_cell_volume 608.8(2)
_cod_database_code 2312112
_cod_database_fobs_code 2312112
_shelx_space_group_comment
;
The symmetry employed for this shelxl refinement is uniquely defined
by the following loop, which should always be used as a source of
symmetry information in preference to the above space-group names.
They are only intended as comments.
;
_shelx_estimated_absorpt_t_min 3.06
_shelx_estimated_absorpt_t_max 28.23

loop_
_space_group_symop_operation_xyz
'x, y, z'
'-x, -y, -z'

loop_
_atom_site_type_symbol
_atom_site_label
_atom_site_fract_x
_atom_site_fract_y
_atom_site_fract_z
_atom_site_U_iso_or_equiv
_atom_site_adp_type
_atom_site_calc_flag
_atom_site_occupancy
_atom_site_disorder_assembly
_atom_site_disorder_group
F F1 1.08584(18) 0.27078(19) 1.04625(12) 0.0741(4) Uani d 1 . .
S S1 0.24164(6) 0.03934(6) 0.75602(5) 0.04823(16) Uani d 1 . .
C C9 0.4981(2) 0.1126(2) 0.84284(15) 0.0387(3) Uani d 1 . .
N N1 0.24898(19) 0.19405(16) 0.65697(13) 0.0392(3) Uani d 1 . .
O O2 0.2293(2) 0.04387(15) 0.46792(13) 0.0545(3) Uani d 1 . .
C C3 0.2391(2) 0.33495(19) 0.47696(15) 0.0363(3) Uani d 1 . .
C C2 0.2496(2) 0.44593(19) 0.57772(16) 0.0377(3) Uani d 1 . .
C C4 0.2384(2) 0.17202(19) 0.52546(15) 0.0371(3) Uani d 1 . .
C C14 0.6203(3) 0.0477(2) 0.80124(16) 0.0437(4) Uani d 1 . .
H H14 0.568390 -0.031704 0.726927 0.052 Uiso calc 1 . .
C C1 0.2542(2) 0.3584(2) 0.69453(16) 0.0426(4) Uani d 1 . .
C C10 0.5759(3) 0.2315(2) 0.95385(16) 0.0477(4) Uani d 1 . .
H H10 0.493970 0.274654 0.981995 0.057 Uiso calc 1 . .
C C13 0.8189(3) 0.1008(2) 0.87014(18) 0.0494(4) Uani d 1 . .
H H13 0.901880 0.057755 0.843328 0.059 Uiso calc 1 . .
O O1 0.2617(2) 0.40926(19) 0.80103(13) 0.0677(4) Uani d 1 . .
C C5 0.2537(2) 0.6089(2) 0.55945(19) 0.0480(4) Uani d 1 . .
H H5 0.260788 0.683851 0.626745 0.058 Uiso calc 1 . .
C C8 0.2312(2) 0.3813(2) 0.35505(17) 0.0457(4) Uani d 1 . .
H H8 0.223630 0.306183 0.287729 0.055 Uiso calc 1 . .
C C6 0.2467(3) 0.6564(2) 0.4369(2) 0.0537(5) Uani d 1 . .
H H6 0.249923 0.765388 0.421991 0.064 Uiso calc 1 . .
C C12 0.8907(3) 0.2184(2) 0.97887(16) 0.0481(4) Uani d 1 . .
C C7 0.2351(3) 0.5449(2) 0.33686(19) 0.0530(5) Uani d 1 . .
H H7 0.229807 0.579836 0.255700 0.064 Uiso calc 1 . .
C C11 0.7746(3) 0.2856(2) 1.02229(17) 0.0527(4) Uani d 1 . .
H H11 0.828517 0.365883 1.096213 0.063 Uiso calc 1 . .

loop_
_atom_site_aniso_label
_atom_site_aniso_U_11
_atom_site_aniso_U_22
_atom_site_aniso_U_33
_atom_site_aniso_U_12
_atom_site_aniso_U_13
_atom_site_aniso_U_23
F1 0.0543(7) 0.1016(10) 0.0582(7) 0.0325(7) 0.0002(5) 0.0060(6)
S1 0.0412(2) 0.0455(3) 0.0608(3) 0.01677(19) 0.0191(2) 0.0183(2)
C9 0.0441(8) 0.0374(8) 0.0414(8) 0.0196(7) 0.0179(7) 0.0137(6)
N1 0.0398(7) 0.0356(7) 0.0453(7) 0.0184(6) 0.0121(6) 0.0053(5)
O2 0.0691(8) 0.0373(6) 0.0608(8) 0.0255(6) 0.0189(6) -0.0032(5)
C3 0.0279(7) 0.0316(7) 0.0456(8) 0.0112(6) 0.0058(6) 0.0004(6)
C2 0.0280(7) 0.0336(7) 0.0497(9) 0.0135(6) 0.0062(6) -0.0002(6)
C4 0.0315(7) 0.0329(7) 0.0453(8) 0.0130(6) 0.0086(6) -0.0004(6)
C14 0.0492(9) 0.0394(8) 0.0458(9) 0.0198(7) 0.0161(7) 0.0015(7)
C1 0.0396(8) 0.0431(9) 0.0480(9) 0.0215(7) 0.0102(7) -0.0016(7)
C10 0.0627(11) 0.0534(10) 0.0427(9) 0.0347(9) 0.0229(8) 0.0104(8)
C13 0.0513(10) 0.0541(10) 0.0542(10) 0.0300(8) 0.0203(8) 0.0078(8)
O1 0.0969(11) 0.0733(9) 0.0502(8) 0.0506(9) 0.0245(7) 0.0001(7)
C5 0.0386(9) 0.0340(8) 0.0699(12) 0.0167(7) 0.0102(8) -0.0031(8)
C8 0.0420(9) 0.0445(9) 0.0459(9) 0.0149(7) 0.0085(7) 0.0043(7)
C6 0.0397(9) 0.0357(9) 0.0847(14) 0.0165(7) 0.0127(9) 0.0173(9)
C12 0.0476(10) 0.0564(10) 0.0407(9) 0.0230(8) 0.0091(7) 0.0125(8)
C7 0.0426(9) 0.0517(10) 0.0606(11) 0.0166(8) 0.0100(8) 0.0195(9)
C11 0.0674(12) 0.0562(11) 0.0367(9) 0.0291(9) 0.0117(8) 0.0020(8)

loop_
_atom_type_symbol
_atom_type_description
_atom_type_scat_dispersion_real
_atom_type_scat_dispersion_imag
_atom_type_scat_source
C C 0.0033 0.0016 'International Tables Vol C Tables 4.2.6.8 and 6.1.1.4'
H H 0.0000 0.0000 'International Tables Vol C Tables 4.2.6.8 and 6.1.1.4'
F F 0.0171 0.0103 'International Tables Vol C Tables 4.2.6.8 and 6.1.1.4'
N N 0.0061 0.0033 'International Tables Vol C Tables 4.2.6.8 and 6.1.1.4'
O O 0.0106 0.0060 'International Tables Vol C Tables 4.2.6.8 and 6.1.1.4'
S S 0.1246 0.1234 'International Tables Vol C Tables 4.2.6.8 and 6.1.1.4'

loop_
_geom_angle_atom_site_label_1
_geom_angle_atom_site_label_2
_geom_angle_atom_site_label_3
_geom_angle_site_symmetry_1
_geom_angle_site_symmetry_3
_geom_angle
_geom_angle_publ_flag
N1 S1 C9 . . 101.48(7) ?
C14 C9 C10 . . 119.94(16) ?
C14 C9 S1 . . 119.73(13) ?
C10 C9 S1 . . 120.32(13) ?
C4 N1 C1 . . 111.15(13) ?
C4 N1 S1 . . 124.57(11) ?
C1 N1 S1 . . 124.18(12) ?
C8 C3 C2 . . 121.71(15) ?
C8 C3 C4 . . 129.67(15) ?
C2 C3 C4 . . 108.63(14) ?
C5 C2 C3 . . 120.89(16) ?
C5 C2 C1 . . 130.49(15) ?
C3 C2 C1 . . 108.62(13) ?
O2 C4 N1 . . 125.15(15) ?
O2 C4 C3 . . 129.00(16) ?
N1 C4 C3 . . 105.85(12) ?
C13 C14 C9 . . 120.07(16) ?
O1 C1 N1 . . 124.67(16) ?
O1 C1 C2 . . 129.59(16) ?
N1 C1 C2 . . 105.74(13) ?
C11 C10 C9 . . 120.05(16) ?
C12 C13 C14 . . 118.46(16) ?
C2 C5 C6 . . 117.57(16) ?
C3 C8 C7 . . 117.33(17) ?
C7 C6 C5 . . 121.21(16) ?
F1 C12 C11 . . 118.60(16) ?
F1 C12 C13 . . 118.40(16) ?
C11 C12 C13 . . 122.99(17) ?
C6 C7 C8 . . 121.29(18) ?
C12 C11 C10 . . 118.49(17) ?

loop_
_geom_bond_atom_site_label_1
_geom_bond_atom_site_label_2
_geom_bond_site_symmetry_2
_geom_bond_distance
_geom_bond_publ_flag
F1 C12 . 1.357(2) ?
S1 N1 . 1.7031(14) ?
S1 C9 . 1.7744(17) ?
C9 C14 . 1.388(2) ?
C9 C10 . 1.391(2) ?
N1 C4 . 1.409(2) ?
N1 C1 . 1.419(2) ?
O2 C4 . 1.2042(19) ?
C3 C8 . 1.379(2) ?
C3 C2 . 1.386(2) ?
C3 C4 . 1.483(2) ?
C2 C5 . 1.385(2) ?
C2 C1 . 1.480(2) ?
C14 C13 . 1.382(2) ?
C1 O1 . 1.200(2) ?
C10 C11 . 1.380(3) ?
C13 C12 . 1.370(3) ?
C5 C6 . 1.390(3) ?
C8 C7 . 1.389(2) ?
C6 C7 . 1.380(3) ?
C12 C11 . 1.369(3) ?

loop_
_geom_torsion_atom_site_label_1
_geom_torsion_atom_site_label_2
_geom_torsion_atom_site_label_3
_geom_torsion_atom_site_label_4
_geom_torsion_site_symmetry_1
_geom_torsion_site_symmetry_2
_geom_torsion_site_symmetry_3
_geom_torsion_site_symmetry_4
_geom_torsion
_geom_torsion_publ_flag
N1 S1 C9 C14 . . . . -94.43(14) ?
N1 S1 C9 C10 . . . . 87.09(14) ?
C9 S1 N1 C4 . . . . 102.84(13) ?
C9 S1 N1 C1 . . . . -81.20(14) ?
C8 C3 C2 C5 . . . . -0.3(2) ?
C4 C3 C2 C5 . . . . 179.63(13) ?
C8 C3 C2 C1 . . . . 179.50(14) ?
C4 C3 C2 C1 . . . . -0.56(16) ?
C1 N1 C4 O2 . . . . -178.85(15) ?
S1 N1 C4 O2 . . . . -2.4(2) ?
C1 N1 C4 C3 . . . . 0.59(16) ?
S1 N1 C4 C3 . . . . 177.00(10) ?
C8 C3 C4 O2 . . . . -0.7(3) ?
C2 C3 C4 O2 . . . . 179.41(16) ?
C8 C3 C4 N1 . . . . 179.94(15) ?
C2 C3 C4 N1 . . . . 0.00(16) ?
C10 C9 C14 C13 . . . . 0.1(2) ?
S1 C9 C14 C13 . . . . -178.37(13) ?
C4 N1 C1 O1 . . . . 179.44(16) ?
S1 N1 C1 O1 . . . . 3.0(2) ?
C4 N1 C1 C2 . . . . -0.91(17) ?
S1 N1 C1 C2 . . . . -177.35(10) ?
C5 C2 C1 O1 . . . . 0.3(3) ?
C3 C2 C1 O1 . . . . -179.48(18) ?
C5 C2 C1 N1 . . . . -179.31(15) ?
C3 C2 C1 N1 . . . . 0.90(17) ?
C14 C9 C10 C11 . . . . 0.3(2) ?
S1 C9 C10 C11 . . . . 178.80(13) ?
C9 C14 C13 C12 . . . . -0.3(3) ?
C3 C2 C5 C6 . . . . 0.0(2) ?
C1 C2 C5 C6 . . . . -179.75(15) ?
C2 C3 C8 C7 . . . . 0.3(2) ?
C4 C3 C8 C7 . . . . -179.68(15) ?
C2 C5 C6 C7 . . . . 0.3(3) ?
C14 C13 C12 F1 . . . . -179.83(15) ?
C14 C13 C12 C11 . . . . 0.0(3) ?
C5 C6 C7 C8 . . . . -0.4(3) ?
C3 C8 C7 C6 . . . . 0.1(3) ?
F1 C12 C11 C10 . . . . -179.74(16) ?
C13 C12 C11 C10 . . . . 0.5(3) ?
C9 C10 C11 C12 . . . . -0.6(3) ?
